data_4087095
loop_
_publ_author_name
'Man\&sen, Manfred'
'Lauterbach, Nicolai'
'Woriescheck, Tim'
'Schmidtmann, Marc'
'Beckhaus, R\"udiger'

_publ_section_title
;
 Reactions of Secondary Amines with Bis(\h5:\h1-pentafulvene)titanium
 Complexes: Formation of Titanium Amides and Titanaaziridines
;
_journal_issue 4
_journal_name_full Organometallics
_journal_page_first 867
_journal_paper_doi 10.1021/acs.organomet.6b00915
_journal_volume 36
_journal_year 2017
_chemical_formula_structural Ti(C15H19)2(C13H11N)
_chemical_formula_sum 'C43 H49 N Ti'
_chemical_formula_weight 627.73
_space_group_crystal_system monoclinic
_space_group_IT_number 14
_space_group_name_Hall '-P 2yn'
_space_group_name_H-M_alt 'P 1 21/n 1'
_symmetry_space_group_name_Hall '-P 2yn'
_symmetry_space_group_name_H-M 'P 1 21/n 1'
_atom_sites_solution_hydrogens difmap
_atom_sites_solution_primary direct
_atom_sites_solution_secondary difmap
_audit_creation_method SHELXL-2014/7
_cell_angle_alpha 90
_cell_angle_beta 101.8479(13)
_cell_angle_gamma 90
_cell_formula_units_Z 4
_cell_length_a 10.9353(5)
_cell_length_b 15.3142(7)
_cell_length_c 20.2543(8)
_cell_measurement_reflns_used 9860
_cell_measurement_temperature 120(2)
_cell_measurement_theta_max 29.06
_cell_measurement_theta_min 2.32
_cell_volume 3319.6(3)
_computing_cell_refinement 'Bruker SAINT V8.34A'
_computing_data_collection 'Bruker APEX2'
_computing_data_reduction 'Bruker SAINT V8.34A'
_computing_structure_refinement 'SHELXL-2014/7 (Sheldrick, 2014)'
_computing_structure_solution 'SHELXS-2013/1 (Sheldrick, 2013)'
_diffrn_ambient_temperature 120(2)
_diffrn_measured_fraction_theta_full 1.000
_diffrn_measured_fraction_theta_max 1.000
_diffrn_measurement_device_type 'Bruker APEX-II CCD'
_diffrn_measurement_method '\f and \w scans'
_diffrn_radiation_type MoK\a
_diffrn_radiation_wavelength 0.71073
_diffrn_reflns_av_R_equivalents 0.0513
_diffrn_reflns_av_unetI/netI 0.0310
_diffrn_reflns_Laue_measured_fraction_full 1.000
_diffrn_reflns_Laue_measured_fraction_max 1.000
_diffrn_reflns_limit_h_max 15
_diffrn_reflns_limit_h_min -15
_diffrn_reflns_limit_k_max 21
_diffrn_reflns_limit_k_min -21
_diffrn_reflns_limit_l_max 28
_diffrn_reflns_limit_l_min -27
_diffrn_reflns_number 88891
_diffrn_reflns_point_group_measured_fraction_full 1.000
_diffrn_reflns_point_group_measured_fraction_max 1.000
_diffrn_reflns_theta_full 25.242
_diffrn_reflns_theta_max 30.034
_diffrn_reflns_theta_min 1.680
_diffrn_source 'sealed tube'
_exptl_absorpt_coefficient_mu 0.290
_exptl_absorpt_correction_T_max 1.0000
_exptl_absorpt_correction_T_min 0.9516
_exptl_absorpt_correction_type multi-scan
_exptl_absorpt_process_details 'SADABS-2012/1 (Sheldrick)'
_exptl_crystal_colour yellow-green
_exptl_crystal_density_diffrn 1.256
_exptl_crystal_description plate
_exptl_crystal_F_000 1344
_exptl_crystal_size_max 0.220
_exptl_crystal_size_mid 0.120
_exptl_crystal_size_min 0.060
_refine_diff_density_max 0.585
_refine_diff_density_min -0.374
_refine_diff_density_rms 0.054
_refine_ls_extinction_method none
_refine_ls_goodness_of_fit_ref 1.033
_refine_ls_hydrogen_treatment constr
_refine_ls_matrix_type full
_refine_ls_number_parameters 406
_refine_ls_number_reflns 9721
_refine_ls_number_restraints 0
_refine_ls_restrained_S_all 1.033
_refine_ls_R_factor_all 0.0674
_refine_ls_R_factor_gt 0.0451
_refine_ls_shift/su_max 0.001
_refine_ls_shift/su_mean 0.000
_refine_ls_structure_factor_coef Fsqd
_refine_ls_weighting_details 'w=1/[\s^2^(Fo^2^)+(0.0500P)^2^+1.6000P] where P=(Fo^2^+2Fc^2^)/3'
_refine_ls_weighting_scheme calc
_refine_ls_wR_factor_gt 0.1042
_refine_ls_wR_factor_ref 0.1153
_reflns_Friedel_coverage 0.000
_reflns_number_gt 7421
_reflns_number_total 9721
_reflns_threshold_expression 'I > 2\s(I)'
_cod_data_source_file om6b00915_si_002.cif
_cod_data_source_block 4i
_cod_database_code 4087095
_shelx_shelxl_version_number 2014/7
_shelx_space_group_comment
;
The symmetry employed for this shelxl refinement is uniquely defined
by the following loop, which should always be used as a source of
symmetry information in preference to the above space-group names.
They are only intended as comments.
;
_shelx_estimated_absorpt_t_min 0.939
_shelx_estimated_absorpt_t_max 0.983

loop_
_space_group_symop_operation_xyz
'x, y, z'
'-x+1/2, y+1/2, -z+1/2'
'-x, -y, -z'
'x-1/2, -y-1/2, z-1/2'

loop_
_atom_site_label
_atom_site_type_symbol
_atom_site_fract_x
_atom_site_fract_y
_atom_site_fract_z
_atom_site_U_iso_or_equiv
_atom_site_adp_type
_atom_site_occupancy
_atom_site_site_symmetry_order
_atom_site_calc_flag
_atom_site_refinement_flags_posn
_atom_site_refinement_flags_adp
Ti1 Ti 0.55057(2) 0.66973(2) 0.41913(2) 0.01847(7) Uani 1 1 d . .
N1 N 0.41906(12) 0.75940(9) 0.38227(7) 0.0263(3) Uani 1 1 d . .
C1 C 0.67601(15) 0.66957(9) 0.33375(7) 0.0225(3) Uani 1 1 d . .
C2 C 0.55261(16) 0.64586(11) 0.30381(8) 0.0274(3) Uani 1 1 d . .
H2 H 0.4977 0.6783 0.2702 0.033 Uiso 1 1 calc R U
C3 C 0.52392(18) 0.56548(11) 0.33218(9) 0.0354(4) Uani 1 1 d . .
H3 H 0.4472 0.5345 0.3208 0.043 Uiso 1 1 calc R U
C4 C 0.62975(18) 0.54012(10) 0.38021(10) 0.0352(4) Uani 1 1 d . .
H4 H 0.6371 0.4888 0.4071 0.042 Uiso 1 1 calc R U
C5 C 0.72310(16) 0.60390(10) 0.38158(9) 0.0299(3) Uani 1 1 d . .
H5 H 0.8040 0.6030 0.4098 0.036 Uiso 1 1 calc R U
C6 C 0.74699(14) 0.74894(9) 0.31779(7) 0.0221(3) Uani 1 1 d . .
H6 H 0.7310 0.7973 0.3481 0.027 Uiso 1 1 calc R U
C7 C 0.88976(15) 0.73411(11) 0.33080(8) 0.0267(3) Uani 1 1 d . .
H7 H 0.9199 0.7133 0.3781 0.032 Uiso 1 1 calc R U
C8 C 0.95445(18) 0.82039(12) 0.32066(9) 0.0357(4) Uani 1 1 d . .
H8A H 1.0461 0.8117 0.3297 0.043 Uiso 1 1 calc R U
H8B H 0.9354 0.8646 0.3527 0.043 Uiso 1 1 calc R U
C9 C 0.90895(19) 0.85266(12) 0.24816(9) 0.0381(4) Uani 1 1 d . .
H9 H 0.9510 0.9091 0.2418 0.046 Uiso 1 1 calc R U
C10 C 0.76730(18) 0.86622(12) 0.23458(10) 0.0380(4) Uani 1 1 d . .
H10A H 0.7377 0.8875 0.1879 0.046 Uiso 1 1 calc R U
H10B H 0.7464 0.9108 0.2659 0.046 Uiso 1 1 calc R U
C11 C 0.70199(16) 0.77990(10) 0.24431(8) 0.0275(3) Uani 1 1 d . .
H11 H 0.6095 0.7890 0.2349 0.033 Uiso 1 1 calc R U
C12 C 0.92173(16) 0.66593(12) 0.28152(9) 0.0326(4) Uani 1 1 d . .
H12A H 1.0132 0.6564 0.2905 0.039 Uiso 1 1 calc R U
H12B H 0.8810 0.6097 0.2879 0.039 Uiso 1 1 calc R U
C13 C 0.94045(19) 0.78458(14) 0.19904(9) 0.0407(4) Uani 1 1 d . .
H13A H 1.0321 0.7761 0.2071 0.049 Uiso 1 1 calc R U
H13B H 0.9115 0.8052 0.1521 0.049 Uiso 1 1 calc R U
C14 C 0.73498(17) 0.71111(12) 0.19584(8) 0.0337(4) Uani 1 1 d . .
H14A H 0.6935 0.6552 0.2022 0.040 Uiso 1 1 calc R U
H14B H 0.7045 0.7304 0.1487 0.040 Uiso 1 1 calc R U
C15 C 0.87658(18) 0.69779(13) 0.20902(9) 0.0361(4) Uani 1 1 d . .
H15 H 0.8974 0.6533 0.1769 0.043 Uiso 1 1 calc R U
C16 C 0.64946(14) 0.74647(9) 0.52004(7) 0.0206(3) Uani 1 1 d . .
C17 C 0.70504(16) 0.66294(10) 0.52129(8) 0.0282(3) Uani 1 1 d . .
H17 H 0.7900 0.6515 0.5203 0.034 Uiso 1 1 calc R U
C18 C 0.61213(17) 0.59917(10) 0.52426(8) 0.0319(4) Uani 1 1 d . .
H18 H 0.6241 0.5377 0.5255 0.038 Uiso 1 1 calc R U
C19 C 0.49965(16) 0.64272(10) 0.52495(7) 0.0278(3) Uani 1 1 d . .
H19 H 0.4216 0.6161 0.5261 0.033 Uiso 1 1 calc R U
C20 C 0.52315(14) 0.73288(10) 0.52355(7) 0.0228(3) Uani 1 1 d . .
H20 H 0.4635 0.7776 0.5248 0.027 Uiso 1 1 calc R U
C21 C 0.71023(14) 0.83382(9) 0.51381(7) 0.0215(3) Uani 1 1 d . .
H21 H 0.7045 0.8458 0.4647 0.026 Uiso 1 1 calc R U
C22 C 0.64406(15) 0.90893(10) 0.54295(10) 0.0334(4) Uani 1 1 d . .
H22 H 0.5531 0.9088 0.5215 0.040 Uiso 1 1 calc R U
C23 C 0.70246(18) 0.99640(11) 0.52881(12) 0.0440(5) Uani 1 1 d . .
H23A H 0.6922 1.0048 0.4795 0.053 Uiso 1 1 calc R U
H23B H 0.6592 1.0449 0.5469 0.053 Uiso 1 1 calc R U
C24 C 0.84069(16) 0.99771(10) 0.56165(9) 0.0309(3) Uani 1 1 d . .
H24 H 0.8784 1.0546 0.5520 0.037 Uiso 1 1 calc R U
C25 C 0.90703(17) 0.92272(11) 0.53412(10) 0.0350(4) Uani 1 1 d . .
H25A H 0.9969 0.9233 0.5556 0.042 Uiso 1 1 calc R U
H25B H 0.8995 0.9300 0.4849 0.042 Uiso 1 1 calc R U
C26 C 0.84897(14) 0.83541(10) 0.54850(9) 0.0278(3) Uani 1 1 d . .
H26 H 0.8933 0.7868 0.5302 0.033 Uiso 1 1 calc R U
C27 C 0.66012(18) 0.89696(13) 0.61945(11) 0.0437(5) Uani 1 1 d . .
H27A H 0.6166 0.9446 0.6383 0.052 Uiso 1 1 calc R U
H27B H 0.6225 0.8408 0.6291 0.052 Uiso 1 1 calc R U
C28 C 0.85535(19) 0.98599(12) 0.63798(10) 0.0408(4) Uani 1 1 d . .
H28A H 0.8124 1.0341 0.6567 0.049 Uiso 1 1 calc R U
H28B H 0.9450 0.9876 0.6599 0.049 Uiso 1 1 calc R U
C29 C 0.86405(18) 0.82409(12) 0.62393(10) 0.0396(4) Uani 1 1 d . .
H29A H 0.9539 0.8241 0.6455 0.047 Uiso 1 1 calc R U
H29B H 0.8279 0.7674 0.6337 0.047 Uiso 1 1 calc R U
C30 C 0.7984(2) 0.89788(13) 0.65235(9) 0.0422(5) Uani 1 1 d . .
H30 H 0.8083 0.8900 0.7022 0.051 Uiso 1 1 calc R U
C31 C 0.34859(15) 0.68304(10) 0.38190(8) 0.0262(3) Uani 1 1 d . .
H31 H 0.3191 0.6582 0.3357 0.031 Uiso 1 1 calc R U
C32 C 0.25508(14) 0.67664(10) 0.42467(8) 0.0250(3) Uani 1 1 d . .
C33 C 0.22174(14) 0.74788(10) 0.46046(8) 0.0261(3) Uani 1 1 d . .
H33 H 0.2561 0.8038 0.4552 0.031 Uiso 1 1 calc R U
C34 C 0.13913(15) 0.73792(12) 0.50351(9) 0.0314(4) Uani 1 1 d . .
H34 H 0.1174 0.7870 0.5274 0.038 Uiso 1 1 calc R U
C35 C 0.08798(16) 0.65680(13) 0.51195(9) 0.0364(4) Uani 1 1 d . .
H35 H 0.0339 0.6496 0.5428 0.044 Uiso 1 1 calc R U
C36 C 0.11657(16) 0.58654(12) 0.47498(10) 0.0372(4) Uani 1 1 d . .
H36 H 0.0801 0.5311 0.4795 0.045 Uiso 1 1 calc R U
C37 C 0.19790(15) 0.59635(11) 0.43138(9) 0.0315(3) Uani 1 1 d . .
H37 H 0.2152 0.5478 0.4056 0.038 Uiso 1 1 calc R U
C38 C 0.40355(16) 0.81799(10) 0.32873(8) 0.0282(3) Uani 1 1 d . .
C39 C 0.49015(18) 0.88601(11) 0.33101(9) 0.0349(4) Uani 1 1 d . .
H39 H 0.5578 0.8908 0.3687 0.042 Uiso 1 1 calc R U
C40 C 0.4785(2) 0.94634(12) 0.27919(11) 0.0492(6) Uani 1 1 d . .
H40 H 0.5384 0.9917 0.2815 0.059 Uiso 1 1 calc R U
C41 C 0.3810(3) 0.94117(15) 0.22453(12) 0.0617(7) Uani 1 1 d . .
H41 H 0.3739 0.9822 0.1888 0.074 Uiso 1 1 calc R U
C42 C 0.2929(2) 0.87553(15) 0.22202(10) 0.0547(6) Uani 1 1 d . .
H42 H 0.2245 0.8724 0.1847 0.066 Uiso 1 1 calc R U
C43 C 0.30347(19) 0.81402(12) 0.27371(9) 0.0379(4) Uani 1 1 d . .
H43 H 0.2424 0.7694 0.2714 0.046 Uiso 1 1 calc R U

loop_
_atom_site_aniso_label
_atom_site_aniso_U_11
_atom_site_aniso_U_22
_atom_site_aniso_U_33
_atom_site_aniso_U_23
_atom_site_aniso_U_13
_atom_site_aniso_U_12
Ti1 0.02388(13) 0.01400(11) 0.01825(12) 0.00039(9) 0.00597(9) -0.00085(9)
N1 0.0286(7) 0.0273(7) 0.0242(6) 0.0083(5) 0.0084(5) 0.0031(5)
C1 0.0310(7) 0.0180(6) 0.0213(7) -0.0009(5) 0.0119(6) 0.0016(6)
C2 0.0364(9) 0.0271(7) 0.0206(7) -0.0071(6) 0.0104(6) -0.0054(6)
C3 0.0489(11) 0.0249(8) 0.0389(10) -0.0155(7) 0.0241(8) -0.0137(7)
C4 0.0522(11) 0.0150(7) 0.0471(10) 0.0021(6) 0.0307(9) 0.0033(7)
C5 0.0356(9) 0.0235(7) 0.0359(9) 0.0082(6) 0.0196(7) 0.0073(6)
C6 0.0323(8) 0.0173(6) 0.0187(7) 0.0002(5) 0.0098(6) 0.0002(5)
C7 0.0299(8) 0.0298(8) 0.0202(7) 0.0034(6) 0.0046(6) -0.0038(6)
C8 0.0410(10) 0.0369(9) 0.0297(9) 0.0007(7) 0.0088(7) -0.0133(8)
C9 0.0472(11) 0.0349(9) 0.0353(9) 0.0084(7) 0.0157(8) -0.0109(8)
C10 0.0496(11) 0.0309(9) 0.0371(10) 0.0149(7) 0.0170(8) 0.0018(8)
C11 0.0321(8) 0.0280(8) 0.0231(7) 0.0075(6) 0.0074(6) 0.0035(6)
C12 0.0309(8) 0.0334(8) 0.0365(9) 0.0028(7) 0.0139(7) 0.0056(7)
C13 0.0412(10) 0.0560(12) 0.0292(9) 0.0067(8) 0.0174(8) -0.0042(9)
C14 0.0406(10) 0.0434(10) 0.0174(7) -0.0014(7) 0.0068(7) -0.0038(8)
C15 0.0410(10) 0.0432(10) 0.0284(9) -0.0053(7) 0.0171(8) 0.0005(8)
C16 0.0253(7) 0.0161(6) 0.0194(7) -0.0006(5) 0.0020(5) -0.0034(5)
C17 0.0286(8) 0.0199(7) 0.0319(8) -0.0011(6) -0.0038(6) 0.0002(6)
C18 0.0466(10) 0.0169(7) 0.0264(8) 0.0048(6) -0.0062(7) -0.0072(6)
C19 0.0384(9) 0.0261(7) 0.0184(7) 0.0015(6) 0.0050(6) -0.0141(6)
C20 0.0278(7) 0.0240(7) 0.0175(7) -0.0035(5) 0.0066(6) -0.0076(6)
C21 0.0274(7) 0.0170(6) 0.0203(7) -0.0003(5) 0.0049(5) -0.0044(5)
C22 0.0181(7) 0.0173(7) 0.0614(12) -0.0037(7) 0.0006(7) 0.0001(5)
C23 0.0368(10) 0.0164(7) 0.0715(14) 0.0037(8) -0.0056(9) -0.0018(7)
C24 0.0306(8) 0.0181(7) 0.0443(10) -0.0034(6) 0.0086(7) -0.0072(6)
C25 0.0330(9) 0.0276(8) 0.0504(11) -0.0086(7) 0.0222(8) -0.0129(7)
C26 0.0205(7) 0.0193(7) 0.0459(9) -0.0059(6) 0.0124(6) -0.0026(6)
C27 0.0437(10) 0.0371(10) 0.0605(13) -0.0259(9) 0.0348(10) -0.0154(8)
C28 0.0438(10) 0.0353(9) 0.0440(11) -0.0174(8) 0.0107(8) -0.0167(8)
C29 0.0344(9) 0.0322(9) 0.0429(10) 0.0075(8) -0.0135(8) -0.0100(7)
C30 0.0563(12) 0.0449(11) 0.0254(9) -0.0092(8) 0.0082(8) -0.0235(9)
C31 0.0257(7) 0.0296(8) 0.0238(7) 0.0046(6) 0.0058(6) 0.0021(6)
C32 0.0237(7) 0.0276(7) 0.0229(7) 0.0062(6) 0.0030(6) 0.0035(6)
C33 0.0230(7) 0.0259(7) 0.0288(8) 0.0050(6) 0.0040(6) 0.0016(6)
C34 0.0248(8) 0.0395(9) 0.0305(8) 0.0020(7) 0.0071(6) 0.0065(7)
C35 0.0243(8) 0.0490(11) 0.0377(10) 0.0143(8) 0.0105(7) 0.0023(7)
C36 0.0271(8) 0.0340(9) 0.0493(11) 0.0151(8) 0.0054(8) -0.0038(7)
C37 0.0293(8) 0.0271(8) 0.0367(9) 0.0036(7) 0.0034(7) 0.0010(6)
C38 0.0373(9) 0.0262(8) 0.0246(8) 0.0067(6) 0.0147(7) 0.0131(6)
C39 0.0469(10) 0.0259(8) 0.0380(9) 0.0080(7) 0.0228(8) 0.0097(7)
C40 0.0795(16) 0.0260(9) 0.0534(13) 0.0150(8) 0.0403(12) 0.0179(9)
C41 0.111(2) 0.0381(11) 0.0440(12) 0.0242(9) 0.0356(14) 0.0338(13)
C42 0.0806(16) 0.0540(13) 0.0280(10) 0.0124(9) 0.0075(10) 0.0350(12)
C43 0.0483(11) 0.0388(10) 0.0270(9) 0.0054(7) 0.0086(8) 0.0177(8)

loop_
_atom_type_symbol
_atom_type_description
_atom_type_scat_dispersion_real
_atom_type_scat_dispersion_imag
_atom_type_scat_source
C C 0.0033 0.0016 'International Tables Vol C Tables 4.2.6.8 and 6.1.1.4'
H H 0.0000 0.0000 'International Tables Vol C Tables 4.2.6.8 and 6.1.1.4'
N N 0.0061 0.0033 'International Tables Vol C Tables 4.2.6.8 and 6.1.1.4'
Ti Ti 0.2776 0.4457 'International Tables Vol C Tables 4.2.6.8 and 6.1.1.4'

loop_
_geom_angle_atom_site_label_1
_geom_angle_atom_site_label_2
_geom_angle_atom_site_label_3
_geom_angle
N1 Ti1 C31 38.56(6)
N1 Ti1 C3 102.46(7)
C31 Ti1 C3 81.04(7)
N1 Ti1 C19 99.92(6)
C31 Ti1 C19 85.39(6)
C3 Ti1 C19 123.06(6)
N1 Ti1 C18 134.05(6)
C31 Ti1 C18 115.70(6)
C3 Ti1 C18 109.49(6)
C19 Ti1 C18 34.57(6)
N1 Ti1 C4 136.89(7)
C31 Ti1 C4 112.06(7)
C3 Ti1 C4 34.68(7)
C19 Ti1 C4 109.06(6)
C18 Ti1 C4 81.97(6)
N1 Ti1 C2 83.71(6)
C31 Ti1 C2 83.57(6)
C3 Ti1 C2 35.03(6)
C19 Ti1 C2 157.01(6)
C18 Ti1 C2 139.51(6)
C4 Ti1 C2 57.56(6)
N1 Ti1 C17 132.33(6)
C31 Ti1 C17 141.73(6)
C3 Ti1 C17 125.18(6)
C19 Ti1 C17 57.48(6)
C18 Ti1 C17 34.77(6)
C4 Ti1 C17 90.57(6)
C2 Ti1 C17 134.35(6)
N1 Ti1 C5 135.78(5)
C31 Ti1 C5 137.16(6)
C3 Ti1 C5 57.39(7)
C19 Ti1 C5 124.24(6)
C18 Ti1 C5 89.79(6)
C4 Ti1 C5 34.42(6)
C2 Ti1 C5 56.96(6)
C17 Ti1 C5 78.11(6)
N1 Ti1 C20 80.98(5)
C31 Ti1 C20 88.07(6)
C3 Ti1 C20 156.26(5)
C19 Ti1 C20 34.35(5)
C18 Ti1 C20 56.86(6)
C4 Ti1 C20 138.82(6)
C2 Ti1 C20 163.62(6)
C17 Ti1 C20 56.52(6)
C5 Ti1 C20 134.28(6)
N1 Ti1 C16 98.24(5)
C31 Ti1 C16 119.40(6)
C3 Ti1 C16 158.54(6)
C19 Ti1 C16 57.59(5)
C18 Ti1 C16 57.54(5)
C4 Ti1 C16 124.07(6)
C2 Ti1 C16 144.81(5)
C17 Ti1 C16 34.25(5)
C5 Ti1 C16 103.21(6)
C20 Ti1 C16 34.15(5)
N1 Ti1 C1 101.66(5)
C31 Ti1 C1 115.70(6)
C3 Ti1 C1 57.64(5)
C19 Ti1 C1 157.52(6)
C18 Ti1 C1 123.12(6)
C4 Ti1 C1 57.34(5)
C2 Ti1 C1 34.21(5)
C17 Ti1 C1 102.43(6)
C5 Ti1 C1 34.25(5)
C20 Ti1 C1 145.35(5)
C16 Ti1 C1 112.64(5)
C38 N1 C31 123.78(14)
C38 N1 Ti1 133.73(10)
C31 N1 Ti1 77.48(9)
C2 C1 C5 107.02(14)
C2 C1 C6 127.11(14)
C5 C1 C6 125.86(15)
C2 C1 Ti1 70.98(8)
C5 C1 Ti1 72.05(8)
C6 C1 Ti1 122.93(9)
C1 C2 C3 108.71(15)
C1 C2 Ti1 74.80(8)
C3 C2 Ti1 71.77(9)
C1 C2 H2 125.6
C3 C2 H2 125.6
Ti1 C2 H2 119.6
C4 C3 C2 107.50(15)
C4 C3 Ti1 73.21(10)
C2 C3 Ti1 73.19(9)
C4 C3 H3 126.3
C2 C3 H3 126.3
Ti1 C3 H3 119.3
C3 C4 C5 108.21(15)
C3 C4 Ti1 72.11(9)
C5 C4 Ti1 74.04(9)
C3 C4 H4 125.9
C5 C4 H4 125.9
Ti1 C4 H4 119.8
C4 C5 C1 108.56(16)
C4 C5 Ti1 71.55(9)
C1 C5 Ti1 73.70(9)
C4 C5 H5 125.7
C1 C5 H5 125.7
Ti1 C5 H5 120.8
C1 C6 C11 112.16(13)
C1 C6 C7 112.96(12)
C11 C6 C7 108.69(12)
C1 C6 H6 107.6
C11 C6 H6 107.6
C7 C6 H6 107.6
C8 C7 C12 109.06(13)
C8 C7 C6 109.17(13)
C12 C7 C6 110.26(13)
C8 C7 H7 109.4
C12 C7 H7 109.4
C6 C7 H7 109.4
C7 C8 C9 109.79(14)
C7 C8 H8A 109.7
C9 C8 H8A 109.7
C7 C8 H8B 109.7
C9 C8 H8B 109.7
H8A C8 H8B 108.2
C13 C9 C10 109.30(16)
C13 C9 C8 109.36(16)
C10 C9 C8 109.48(14)
C13 C9 H9 109.6
C10 C9 H9 109.6
C8 C9 H9 109.6
C9 C10 C11 109.91(14)
C9 C10 H10A 109.7
C11 C10 H10A 109.7
C9 C10 H10B 109.7
C11 C10 H10B 109.7
H10A C10 H10B 108.2
C14 C11 C10 109.45(14)
C14 C11 C6 109.64(13)
C10 C11 C6 108.91(14)
C14 C11 H11 109.6
C10 C11 H11 109.6
C6 C11 H11 109.6
C15 C12 C7 109.62(14)
C15 C12 H12A 109.7
C7 C12 H12A 109.7
C15 C12 H12B 109.7
C7 C12 H12B 109.7
H12A C12 H12B 108.2
C9 C13 C15 109.61(13)
C9 C13 H13A 109.7
C15 C13 H13A 109.7
C9 C13 H13B 109.7
C15 C13 H13B 109.7
H13A C13 H13B 108.2
C15 C14 C11 110.04(14)
C15 C14 H14A 109.7
C11 C14 H14A 109.7
C15 C14 H14B 109.7
C11 C14 H14B 109.7
H14A C14 H14B 108.2
C12 C15 C14 109.00(13)
C12 C15 C13 109.69(16)
C14 C15 C13 109.48(16)
C12 C15 H15 109.6
C14 C15 H15 109.6
C13 C15 H15 109.6
C20 C16 C17 106.67(13)
C20 C16 C21 125.87(13)
C17 C16 C21 127.43(13)
C20 C16 Ti1 72.43(8)
C17 C16 Ti1 71.99(9)
C21 C16 Ti1 119.27(9)
C16 C17 C18 108.32(15)
C16 C17 Ti1 73.76(9)
C18 C17 Ti1 71.44(9)
C16 C17 H17 125.8
C18 C17 H17 125.8
Ti1 C17 H17 120.7
C19 C18 C17 108.08(14)
C19 C18 Ti1 72.71(9)
C17 C18 Ti1 73.79(9)
C19 C18 H18 126.0
C17 C18 H18 126.0
Ti1 C18 H18 119.4
C18 C19 C20 107.62(14)
C18 C19 Ti1 72.72(9)
C20 C19 Ti1 74.41(8)
C18 C19 H19 126.2
C20 C19 H19 126.2
Ti1 C19 H19 118.6
C19 C20 C16 109.28(14)
C19 C20 Ti1 71.24(8)
C16 C20 Ti1 73.42(8)
C19 C20 H20 125.4
C16 C20 H20 125.4
Ti1 C20 H20 121.6
C16 C21 C26 112.71(12)
C16 C21 C22 112.34(12)
C26 C21 C22 108.10(12)
C16 C21 H21 107.8
C26 C21 H21 107.8
C22 C21 H21 107.8
C27 C22 C23 109.07(15)
C27 C22 C21 109.43(14)
C23 C22 C21 109.51(14)
C27 C22 H22 109.6
C23 C22 H22 109.6
C21 C22 H22 109.6
C24 C23 C22 110.10(14)
C24 C23 H23A 109.6
C22 C23 H23A 109.6
C24 C23 H23B 109.6
C22 C23 H23B 109.6
H23A C23 H23B 108.2
C23 C24 C25 109.57(14)
C23 C24 C28 109.17(16)
C25 C24 C28 108.79(15)
C23 C24 H24 109.8
C25 C24 H24 109.8
C28 C24 H24 109.8
C24 C25 C26 109.93(13)
C24 C25 H25A 109.7
C26 C25 H25A 109.7
C24 C25 H25B 109.7
C26 C25 H25B 109.7
H25A C25 H25B 108.2
C29 C26 C25 109.17(14)
C29 C26 C21 110.67(13)
C25 C26 C21 109.60(14)
C29 C26 H26 109.1
C25 C26 H26 109.1
C21 C26 H26 109.1
C30 C27 C22 109.79(14)
C30 C27 H27A 109.7
C22 C27 H27A 109.7
C30 C27 H27B 109.7
C22 C27 H27B 109.7
H27A C27 H27B 108.2
C24 C28 C30 109.34(14)
C24 C28 H28A 109.8
C30 C28 H28A 109.8
C24 C28 H28B 109.8
C30 C28 H28B 109.8
H28A C28 H28B 108.3
C26 C29 C30 109.66(14)
C26 C29 H29A 109.7
C30 C29 H29A 109.7
C26 C29 H29B 109.7
C30 C29 H29B 109.7
H29A C29 H29B 108.2
C29 C30 C27 109.42(14)
C29 C30 C28 109.91(16)
C27 C30 C28 109.24(18)
C29 C30 H30 109.4
C27 C30 H30 109.4
C28 C30 H30 109.4
N1 C31 C32 120.03(14)
N1 C31 Ti1 63.96(8)
C32 C31 Ti1 124.31(11)
N1 C31 H31 113.3
C32 C31 H31 113.3
Ti1 C31 H31 113.3
C37 C32 C33 117.77(14)
C37 C32 C31 119.59(15)
C33 C32 C31 122.63(14)
C34 C33 C32 120.85(15)
C34 C33 H33 119.6
C32 C33 H33 119.6
C33 C34 C35 120.48(16)
C33 C34 H34 119.8
C35 C34 H34 119.8
C36 C35 C34 119.23(16)
C36 C35 H35 120.4
C34 C35 H35 120.4
C35 C36 C37 120.49(16)
C35 C36 H36 119.8
C37 C36 H36 119.8
C36 C37 C32 121.06(16)
C36 C37 H37 119.5
C32 C37 H37 119.5
N1 C38 C43 123.05(16)
N1 C38 C39 118.70(16)
C43 C38 C39 118.22(16)
C40 C39 C38 120.9(2)
C40 C39 H39 119.5
C38 C39 H39 119.5
C41 C40 C39 120.6(2)
C41 C40 H40 119.7
C39 C40 H40 119.7
C40 C41 C42 119.37(18)
C40 C41 H41 120.3
C42 C41 H41 120.3
C41 C42 C43 120.8(2)
C41 C42 H42 119.6
C43 C42 H42 119.6
C38 C43 C42 120.1(2)
C38 C43 H43 120.0
C42 C43 H43 120.0

loop_
_geom_bond_atom_site_label_1
_geom_bond_atom_site_label_2
_geom_bond_distance
Ti1 N1 2.0175(13)
Ti1 C31 2.1920(16)
Ti1 C3 2.3503(16)
Ti1 C19 2.3590(15)
Ti1 C18 2.3592(16)
Ti1 C4 2.3645(16)
Ti1 C2 2.3687(15)
Ti1 C17 2.3897(16)
Ti1 C5 2.3965(15)
Ti1 C20 2.3998(14)
Ti1 C16 2.4126(14)
Ti1 C1 2.4178(14)
N1 C38 1.3908(19)
N1 C31 1.400(2)
C1 C2 1.409(2)
C1 C5 1.418(2)
C1 C6 1.512(2)
C2 C3 1.421(2)
C2 H2 0.9500
C3 C4 1.405(3)
C3 H3 0.9500
C4 C5 1.409(2)
C4 H4 0.9500
C5 H5 0.9500
C6 C11 1.543(2)
C6 C7 1.546(2)
C6 H6 1.0000
C7 C8 1.532(2)
C7 C12 1.534(2)
C7 H7 1.0000
C8 C9 1.532(3)
C8 H8A 0.9900
C8 H8B 0.9900
C9 C13 1.528(3)
C9 C10 1.531(3)
C9 H9 1.0000
C10 C11 1.534(2)
C10 H10A 0.9900
C10 H10B 0.9900
C11 C14 1.533(2)
C11 H11 1.0000
C12 C15 1.530(3)
C12 H12A 0.9900
C12 H12B 0.9900
C13 C15 1.534(3)
C13 H13A 0.9900
C13 H13B 0.9900
C14 C15 1.530(3)
C14 H14A 0.9900
C14 H14B 0.9900
C15 H15 1.0000
C16 C20 1.413(2)
C16 C17 1.414(2)
C16 C21 1.5106(19)
C17 C18 1.419(2)
C17 H17 0.9500
C18 C19 1.402(3)
C18 H18 0.9500
C19 C20 1.406(2)
C19 H19 0.9500
C20 H20 0.9500
C21 C26 1.536(2)
C21 C22 1.540(2)
C21 H21 1.0000
C22 C27 1.534(3)
C22 C23 1.536(2)
C22 H22 1.0000
C23 C24 1.522(2)
C23 H23A 0.9900
C23 H23B 0.9900
C24 C25 1.524(2)
C24 C28 1.532(3)
C24 H24 1.0000
C25 C26 1.533(2)
C25 H25A 0.9900
C25 H25B 0.9900
C26 C29 1.513(3)
C26 H26 1.0000
C27 C30 1.522(3)
C27 H27A 0.9900
C27 H27B 0.9900
C28 C30 1.539(3)
C28 H28A 0.9900
C28 H28B 0.9900
C29 C30 1.515(3)
C29 H29A 0.9900
C29 H29B 0.9900
C30 H30 1.0000
C31 C32 1.473(2)
C31 H31 1.0000
C32 C37 1.399(2)
C32 C33 1.399(2)
C33 C34 1.387(2)
C33 H33 0.9500
C34 C35 1.387(3)
C34 H34 0.9500
C35 C36 1.383(3)
C35 H35 0.9500
C36 C37 1.384(2)
C36 H36 0.9500
C37 H37 0.9500
C38 C43 1.394(3)
C38 C39 1.402(3)
C39 C40 1.385(2)
C39 H39 0.9500
C40 C41 1.372(4)
C40 H40 0.9500
C41 C42 1.386(4)
C41 H41 0.9500
C42 C43 1.395(3)
C42 H42 0.9500
C43 H43 0.9500

loop_
_geom_torsion_atom_site_label_1
_geom_torsion_atom_site_label_2
_geom_torsion_atom_site_label_3
_geom_torsion_atom_site_label_4
_geom_torsion
C5 C1 C2 C3 -0.78(16)
C6 C1 C2 C3 178.34(13)
Ti1 C1 C2 C3 -64.26(10)
C5 C1 C2 Ti1 63.49(10)
C6 C1 C2 Ti1 -117.40(14)
C1 C2 C3 C4 0.54(17)
Ti1 C2 C3 C4 -65.70(11)
C1 C2 C3 Ti1 66.24(10)
C2 C3 C4 C5 -0.09(18)
Ti1 C3 C4 C5 -65.77(11)
C2 C3 C4 Ti1 65.68(11)
C3 C4 C5 C1 -0.39(18)
Ti1 C4 C5 C1 -64.90(11)
C3 C4 C5 Ti1 64.51(11)
C2 C1 C5 C4 0.72(17)
C6 C1 C5 C4 -178.41(13)
Ti1 C1 C5 C4 63.51(11)
C2 C1 C5 Ti1 -62.79(10)
C6 C1 C5 Ti1 118.09(14)
C2 C1 C6 C11 -28.2(2)
C5 C1 C6 C11 150.79(15)
Ti1 C1 C6 C11 -118.34(12)
C2 C1 C6 C7 -151.42(14)
C5 C1 C6 C7 27.5(2)
Ti1 C1 C6 C7 118.40(12)
C1 C6 C7 C8 -173.93(12)
C11 C6 C7 C8 60.91(16)
C1 C6 C7 C12 66.28(16)
C11 C6 C7 C12 -58.88(16)
C12 C7 C8 C9 60.19(19)
C6 C7 C8 C9 -60.34(18)
C7 C8 C9 C13 -60.20(19)
C7 C8 C9 C10 59.5(2)
C13 C9 C10 C11 60.02(18)
C8 C9 C10 C11 -59.8(2)
C9 C10 C11 C14 -59.20(19)
C9 C10 C11 C6 60.65(18)
C1 C6 C11 C14 -66.80(17)
C7 C6 C11 C14 58.83(17)
C1 C6 C11 C10 173.47(13)
C7 C6 C11 C10 -60.90(16)
C8 C7 C12 C15 -59.90(18)
C6 C7 C12 C15 59.96(17)
C10 C9 C13 C15 -60.26(19)
C8 C9 C13 C15 59.6(2)
C10 C11 C14 C15 58.87(18)
C6 C11 C14 C15 -60.53(18)
C7 C12 C15 C14 -60.08(19)
C7 C12 C15 C13 59.78(18)
C11 C14 C15 C12 60.67(19)
C11 C14 C15 C13 -59.31(18)
C9 C13 C15 C12 -59.6(2)
C9 C13 C15 C14 59.96(19)
C20 C16 C17 C18 1.08(18)
C21 C16 C17 C18 -177.02(14)
Ti1 C16 C17 C18 -63.53(11)
C20 C16 C17 Ti1 64.61(10)
C21 C16 C17 Ti1 -113.49(15)
C16 C17 C18 C19 -0.09(18)
Ti1 C17 C18 C19 -65.13(11)
C16 C17 C18 Ti1 65.04(11)
C17 C18 C19 C20 -0.95(18)
Ti1 C18 C19 C20 -66.79(10)
C17 C18 C19 Ti1 65.85(12)
C18 C19 C20 C16 1.65(17)
Ti1 C19 C20 C16 -64.02(10)
C18 C19 C20 Ti1 65.67(11)
C17 C16 C20 C19 -1.69(17)
C21 C16 C20 C19 176.46(13)
Ti1 C16 C20 C19 62.63(10)
C17 C16 C20 Ti1 -64.32(11)
C21 C16 C20 Ti1 113.83(14)
C20 C16 C21 C26 148.48(14)
C17 C16 C21 C26 -33.8(2)
Ti1 C16 C21 C26 -122.76(12)
C20 C16 C21 C22 26.1(2)
C17 C16 C21 C22 -156.18(15)
Ti1 C16 C21 C22 114.82(13)
C16 C21 C22 C27 65.95(16)
C26 C21 C22 C27 -59.04(16)
C16 C21 C22 C23 -174.55(14)
C26 C21 C22 C23 60.46(18)
C27 C22 C23 C24 59.6(2)
C21 C22 C23 C24 -60.2(2)
C22 C23 C24 C25 58.9(2)
C22 C23 C24 C28 -60.1(2)
C23 C24 C25 C26 -59.1(2)
C28 C24 C25 C26 60.22(19)
C24 C25 C26 C29 -60.76(19)
C24 C25 C26 C21 60.60(19)
C16 C21 C26 C29 -65.08(16)
C22 C21 C26 C29 59.69(16)
C16 C21 C26 C25 174.46(13)
C22 C21 C26 C25 -60.76(16)
C23 C22 C27 C30 -59.55(19)
C21 C22 C27 C30 60.22(18)
C23 C24 C28 C30 60.3(2)
C25 C24 C28 C30 -59.26(19)
C25 C26 C29 C30 60.22(18)
C21 C26 C29 C30 -60.50(17)
C26 C29 C30 C27 59.89(19)
C26 C29 C30 C28 -60.07(19)
C22 C27 C30 C29 -60.10(19)
C22 C27 C30 C28 60.27(18)
C24 C28 C30 C29 59.6(2)
C24 C28 C30 C27 -60.5(2)
C38 N1 C31 C32 -109.06(17)
Ti1 N1 C31 C32 116.25(14)
C38 N1 C31 Ti1 134.69(14)
N1 C31 C32 C37 -170.96(14)
Ti1 C31 C32 C37 -93.63(17)
N1 C31 C32 C33 7.9(2)
Ti1 C31 C32 C33 85.20(17)
C37 C32 C33 C34 2.9(2)
C31 C32 C33 C34 -175.90(15)
C32 C33 C34 C35 0.1(2)
C33 C34 C35 C36 -2.4(3)
C34 C35 C36 C37 1.7(3)
C35 C36 C37 C32 1.4(3)
C33 C32 C37 C36 -3.7(2)
C31 C32 C37 C36 175.21(15)
C31 N1 C38 C43 10.5(2)
Ti1 N1 C38 C43 116.71(17)
C31 N1 C38 C39 -171.60(14)
Ti1 N1 C38 C39 -65.4(2)
N1 C38 C39 C40 -179.62(15)
C43 C38 C39 C40 -1.6(2)
C38 C39 C40 C41 0.5(3)
C39 C40 C41 C42 0.9(3)
C40 C41 C42 C43 -1.1(3)
N1 C38 C43 C42 179.31(16)
C39 C38 C43 C42 1.4(2)
C41 C42 C43 C38 -0.1(3)
